data_4344811
loop_
_publ_author_name
'Xu, Caixia'
'Zhang, Jianguo'
'Yin, Xin'
'Cheng, Zhenxuan'

_publ_section_title
;
 Structural Diversity and Properties of M(II) Coordination Compounds
 Constructed by 3-Hydrazino-4-amino-1,2,4-triazole Dihydrochloride as
 Starting Material.
;
_journal_issue 1
_journal_name_full 'Inorganic chemistry'
_journal_page_first 322
_journal_paper_doi 10.1021/acs.inorgchem.5b02434
_journal_volume 55
_journal_year 2015
_chemical_formula_sum 'C4 H12 Cl2 Mn N12 O8'
_chemical_formula_weight 482.10
_chemical_name_systematic
; 
 ? 
;
_space_group_IT_number 14
_symmetry_cell_setting monoclinic
_symmetry_space_group_name_Hall '-P 2ybc'
_symmetry_space_group_name_H-M 'P 1 21/c 1'
_atom_sites_solution_hydrogens geom
_atom_sites_solution_primary direct
_atom_sites_solution_secondary difmap
_audit_creation_method SHELXL-97
_cell_angle_alpha 90.00
_cell_angle_beta 104.928(2)
_cell_angle_gamma 90.00
_cell_formula_units_Z 4
_cell_length_a 10.6001(8)
_cell_length_b 19.3309(18)
_cell_length_c 7.9310(6)
_cell_measurement_reflns_used 2360
_cell_measurement_temperature 298(2)
_cell_measurement_theta_max 27.422
_cell_measurement_theta_min 3.067
_cell_volume 1570.3(2)
_computing_cell_refinement 'Bruker SMART'
_computing_data_collection 'Bruker SMART'
_computing_data_reduction 'Bruker SAINT'
_computing_molecular_graphics 'Bruker SHELXTL'
_computing_publication_material 'Bruker SHELXTL'
_computing_structure_refinement 'SHELXL-97 (Sheldrick, 1997)'
_computing_structure_solution 'SHELXS-97 (Sheldrick, 1990)'
_diffrn_ambient_temperature 298(2)
_diffrn_measured_fraction_theta_full 0.996
_diffrn_measured_fraction_theta_max 0.996
_diffrn_measurement_device_type 'CCD area detector'
_diffrn_measurement_method 'phi and omega scans'
_diffrn_radiation_monochromator graphite
_diffrn_radiation_source 'fine-focus sealed tube'
_diffrn_radiation_type MoK\a
_diffrn_radiation_wavelength 0.71073
_diffrn_reflns_av_R_equivalents 0.0465
_diffrn_reflns_av_sigmaI/netI 0.0533
_diffrn_reflns_limit_h_max 12
_diffrn_reflns_limit_h_min -10
_diffrn_reflns_limit_k_max 23
_diffrn_reflns_limit_k_min -22
_diffrn_reflns_limit_l_max 9
_diffrn_reflns_limit_l_min -9
_diffrn_reflns_number 7765
_diffrn_reflns_theta_full 25.02
_diffrn_reflns_theta_max 25.02
_diffrn_reflns_theta_min 2.90
_exptl_absorpt_coefficient_mu 1.254
_exptl_absorpt_correction_T_max 0.8539
_exptl_absorpt_correction_T_min 0.6022
_exptl_absorpt_correction_type multi-scan
_exptl_absorpt_process_details sadabs
_exptl_crystal_density_diffrn 2.039
_exptl_crystal_density_meas 0
_exptl_crystal_density_method 'not measured'
_exptl_crystal_F_000 972
_exptl_crystal_size_max 0.45
_exptl_crystal_size_mid 0.17
_exptl_crystal_size_min 0.13
_refine_diff_density_max 0.493
_refine_diff_density_min -0.567
_refine_diff_density_rms 0.090
_refine_ls_extinction_method none
_refine_ls_goodness_of_fit_ref 1.048
_refine_ls_hydrogen_treatment mixed
_refine_ls_matrix_type full
_refine_ls_number_parameters 244
_refine_ls_number_reflns 2767
_refine_ls_number_restraints 0
_refine_ls_restrained_S_all 1.048
_refine_ls_R_factor_all 0.0649
_refine_ls_R_factor_gt 0.0416
_refine_ls_shift/su_max 0.000
_refine_ls_shift/su_mean 0.000
_refine_ls_structure_factor_coef Fsqd
_refine_ls_weighting_details 'calc w=1/[\s^2^(Fo^2^)+(0.0483P)^2^+0.6964P] where P=(Fo^2^+2Fc^2^)/3'
_refine_ls_weighting_scheme calc
_refine_ls_wR_factor_gt 0.0942
_refine_ls_wR_factor_ref 0.1058
_reflns_number_gt 1981
_reflns_number_total 2767
_reflns_threshold_expression >2sigma(I)
_cod_data_source_file ic5b02434_si_002.cif
_cod_data_source_block 140623b
_cod_depositor_comments
;
The following automatic conversions were performed:

'_symmetry_cell_setting' value 'Monoclinic' changed to 'monoclinic'
according to
/usr/data/users/saulius/crontab/automatic-downloads/current/ACS/lib/dictionaries/cif_core.dic
dictionary named 'cif_core.dic' version 2.4.2 from 2011-04-26.

Automatic conversion script
Id: cif_fix_values 4268 2015-11-12 08:31:59Z antanas 
;
_cod_original_sg_symbol_H-M P2(1)/c
_cod_database_code 4344811

loop_
_symmetry_equiv_pos_as_xyz
'x, y, z'
'-x, y+1/2, -z+1/2'
'-x, -y, -z'
'x, -y-1/2, z-1/2'

loop_
_atom_site_label
_atom_site_type_symbol
_atom_site_fract_x
_atom_site_fract_y
_atom_site_fract_z
_atom_site_U_iso_or_equiv
_atom_site_adp_type
_atom_site_occupancy
_atom_site_symmetry_multiplicity
_atom_site_calc_flag
_atom_site_refinement_flags
Mn1 Mn 0.21135(5) 0.19908(3) 0.21798(7) 0.02126(18) Uani 1 1 d .
Cl1 Cl 0.71791(9) 0.19745(5) 0.27767(14) 0.0335(3) Uani 1 1 d .
Cl2 Cl 0.25838(10) 0.01590(5) 0.79354(14) 0.0336(3) Uani 1 1 d .
N1 N 0.3428(3) 0.22353(14) 0.6452(4) 0.0230(7) Uani 1 1 d .
N2 N 0.3260(3) 0.18733(14) 0.4882(4) 0.0217(7) Uani 1 1 d .
N3 N 0.4897(3) 0.14256(15) 0.6825(4) 0.0239(7) Uani 1 1 d .
N4 N 0.5952(3) 0.09815(17) 0.7550(4) 0.0372(9) Uani 1 1 d .
H4A H 0.5724 0.0695 0.8298 0.056 Uiso 1 1 d R
H4B H 0.6636 0.1233 0.8109 0.056 Uiso 1 1 d R
N5 N 0.4323(3) 0.09104(15) 0.3988(4) 0.0298(8) Uani 1 1 d .
H5 H 0.4736 0.0527 0.4267 0.036 Uiso 1 1 calc R
N6 N 0.3720(3) 0.11113(16) 0.2240(4) 0.0291(7) Uani 1 1 d .
H6A H 0.3339 0.0741 0.1629 0.035 Uiso 1 1 calc R
H6B H 0.4331 0.1272 0.1735 0.035 Uiso 1 1 calc R
N7 N 0.0818(3) 0.22006(15) -0.2120(4) 0.0246(7) Uani 1 1 d .
N8 N 0.0927(3) 0.18824(14) -0.0502(4) 0.0204(7) Uani 1 1 d .
N9 N -0.0410(3) 0.12776(15) -0.2515(4) 0.0242(7) Uani 1 1 d .
N10 N -0.1250(3) 0.07269(15) -0.3246(4) 0.0363(8) Uani 1 1 d .
H10A H -0.0907 0.0496 -0.3992 0.055 Uiso 1 1 d R
H10B H -0.2023 0.0898 -0.3811 0.055 Uiso 1 1 d R
N11 N 0.0067(3) 0.08513(15) 0.0395(4) 0.0280(8) Uani 1 1 d .
H11 H -0.0341 0.0466 0.0125 0.034 Uiso 1 1 calc R
N12 N 0.0688(3) 0.10454(15) 0.2151(4) 0.0297(8) Uani 1 1 d .
H12A H 0.1142 0.0684 0.2718 0.036 Uiso 1 1 calc R
H12B H 0.0078 0.1164 0.2707 0.036 Uiso 1 1 calc R
O1 O 0.8285(3) 0.16266(19) 0.2556(5) 0.0791(13) Uani 1 1 d .
O2 O 0.6836(4) 0.16972(18) 0.4271(4) 0.0677(11) Uani 1 1 d .
O3 O 0.7484(3) 0.26863(15) 0.3068(5) 0.0605(10) Uani 1 1 d .
O4 O 0.6107(3) 0.18770(18) 0.1313(4) 0.0607(10) Uani 1 1 d .
O5 O 0.2766(3) 0.08820(14) 0.8250(4) 0.0552(9) Uani 1 1 d .
O6 O 0.3649(3) -0.01218(17) 0.7402(5) 0.0707(11) Uani 1 1 d .
O7 O 0.1395(3) 0.00424(19) 0.6638(5) 0.0710(11) Uani 1 1 d .
O8 O 0.2483(3) -0.01629(15) 0.9534(4) 0.0542(9) Uani 1 1 d .
C1 C 0.4172(3) 0.13930(17) 0.5169(5) 0.0224(8) Uani 1 1 d .
C2 C 0.4403(4) 0.19545(17) 0.7568(5) 0.0258(9) Uani 1 1 d .
H2 H 0.4720 0.2097 0.8719 0.031 Uiso 1 1 calc R
C3 C 0.0182(3) 0.13294(17) -0.0805(5) 0.0206(8) Uani 1 1 d .
C4 C 0.0005(4) 0.18284(19) -0.3272(5) 0.0286(9) Uani 1 1 d .
H4 H -0.0255 0.1928 -0.4458 0.034 Uiso 1 1 calc R

loop_
_atom_site_aniso_label
_atom_site_aniso_U_11
_atom_site_aniso_U_22
_atom_site_aniso_U_33
_atom_site_aniso_U_23
_atom_site_aniso_U_13
_atom_site_aniso_U_12
Mn1 0.0217(3) 0.0248(3) 0.0150(3) 0.0002(2) 0.0004(2) -0.0011(2)
Cl1 0.0252(5) 0.0383(6) 0.0330(6) 0.0011(5) 0.0002(4) 0.0025(4)
Cl2 0.0336(6) 0.0295(5) 0.0379(6) -0.0034(4) 0.0096(5) 0.0015(4)
N1 0.0260(17) 0.0252(16) 0.0157(17) -0.0009(13) 0.0016(13) 0.0041(13)
N2 0.0221(16) 0.0227(15) 0.0178(17) -0.0026(13) 0.0008(13) 0.0026(13)
N3 0.0206(16) 0.0269(17) 0.0202(18) 0.0019(14) -0.0019(13) 0.0062(13)
N4 0.0280(19) 0.044(2) 0.032(2) 0.0060(16) -0.0065(15) 0.0172(16)
N5 0.0354(19) 0.0265(17) 0.0237(19) -0.0021(14) 0.0008(15) 0.0133(14)
N6 0.0294(17) 0.0357(18) 0.0216(19) -0.0059(15) 0.0052(14) 0.0001(14)
N7 0.0257(17) 0.0266(16) 0.0176(18) 0.0032(14) -0.0013(14) -0.0024(13)
N8 0.0195(16) 0.0208(15) 0.0191(18) -0.0006(13) 0.0017(13) -0.0007(12)
N9 0.0234(16) 0.0235(16) 0.0219(18) -0.0049(14) -0.0013(14) -0.0024(13)
N10 0.0347(19) 0.0341(18) 0.034(2) -0.0084(16) -0.0032(16) -0.0126(15)
N11 0.0340(18) 0.0238(16) 0.0236(19) -0.0018(14) 0.0027(15) -0.0108(14)
N12 0.0293(18) 0.0351(18) 0.0238(19) 0.0053(15) 0.0050(15) -0.0017(14)
O1 0.038(2) 0.080(3) 0.117(4) -0.033(2) 0.017(2) 0.0134(18)
O2 0.091(3) 0.073(2) 0.039(2) 0.0120(18) 0.0152(19) -0.020(2)
O3 0.064(2) 0.0380(18) 0.078(3) -0.0028(17) 0.017(2) -0.0078(16)
O4 0.0423(19) 0.092(3) 0.035(2) 0.0083(18) -0.0133(15) -0.0059(17)
O5 0.071(2) 0.0288(16) 0.074(2) -0.0078(15) 0.034(2) -0.0086(15)
O6 0.059(2) 0.058(2) 0.112(3) -0.012(2) 0.051(2) 0.0113(18)
O7 0.060(2) 0.083(3) 0.053(2) -0.026(2) -0.0160(19) 0.0111(19)
O8 0.057(2) 0.0536(19) 0.052(2) 0.0160(17) 0.0153(17) -0.0042(16)
C1 0.024(2) 0.0222(19) 0.020(2) 0.0017(16) 0.0032(16) -0.0011(16)
C2 0.027(2) 0.030(2) 0.016(2) -0.0025(17) -0.0013(16) 0.0003(17)
C3 0.0148(18) 0.0229(19) 0.022(2) -0.0034(16) 0.0019(15) 0.0022(15)
C4 0.031(2) 0.034(2) 0.019(2) 0.0030(18) 0.0014(17) 0.0006(18)

loop_
_atom_type_symbol
_atom_type_description
_atom_type_scat_dispersion_real
_atom_type_scat_dispersion_imag
_atom_type_scat_source
C C 0.0033 0.0016 'International Tables Vol C Tables 4.2.6.8 and 6.1.1.4'
H H 0.0000 0.0000 'International Tables Vol C Tables 4.2.6.8 and 6.1.1.4'
N N 0.0061 0.0033 'International Tables Vol C Tables 4.2.6.8 and 6.1.1.4'
O O 0.0106 0.0060 'International Tables Vol C Tables 4.2.6.8 and 6.1.1.4'
Cl Cl 0.1484 0.1585 'International Tables Vol C Tables 4.2.6.8 and 6.1.1.4'
Mn Mn 0.3368 0.7283 'International Tables Vol C Tables 4.2.6.8 and 6.1.1.4'

loop_
_geom_angle_atom_site_label_1
_geom_angle_atom_site_label_2
_geom_angle_atom_site_label_3
_geom_angle
_geom_angle_site_symmetry_1
_geom_angle_site_symmetry_3
N8 Mn1 N2 168.45(10) . .
N8 Mn1 N1 93.09(11) . 4_565
N2 Mn1 N1 95.59(11) . 4_565
N8 Mn1 N7 94.14(10) . 4_566
N2 Mn1 N7 92.91(10) . 4_566
N1 Mn1 N7 93.44(11) 4_565 4_566
N8 Mn1 N12 73.17(10) . .
N2 Mn1 N12 96.98(11) . .
N1 Mn1 N12 163.64(11) 4_565 .
N7 Mn1 N12 96.33(11) 4_566 .
N8 Mn1 N6 100.33(10) . .
N2 Mn1 N6 72.19(10) . .
N1 Mn1 N6 89.59(11) 4_565 .
N7 Mn1 N6 165.03(11) 4_566 .
N12 Mn1 N6 84.34(11) . .
O1 Cl1 O4 110.8(2) . .
O1 Cl1 O3 108.9(2) . .
O4 Cl1 O3 111.4(2) . .
O1 Cl1 O2 108.9(2) . .
O4 Cl1 O2 108.0(2) . .
O3 Cl1 O2 108.9(2) . .
O6 Cl2 O5 110.3(2) . .
O6 Cl2 O7 110.5(2) . .
O5 Cl2 O7 109.7(2) . .
O6 Cl2 O8 110.1(2) . .
O5 Cl2 O8 107.9(2) . .
O7 Cl2 O8 108.4(2) . .
C2 N1 N2 107.1(3) . .
C2 N1 Mn1 123.3(2) . 4_566
N2 N1 Mn1 128.6(2) . 4_566
C1 N2 N1 106.3(3) . .
C1 N2 Mn1 116.1(2) . .
N1 N2 Mn1 137.0(2) . .
C1 N3 C2 105.9(3) . .
C1 N3 N4 124.4(3) . .
C2 N3 N4 129.7(3) . .
N3 N4 H4A 109.1 . .
N3 N4 H4B 109.2 . .
H4A N4 H4B 109.5 . .
C1 N5 N6 112.4(3) . .
C1 N5 H5 123.8 . .
N6 N5 H5 123.8 . .
N5 N6 Mn1 110.6(2) . .
N5 N6 H6A 109.5 . .
Mn1 N6 H6A 109.5 . .
N5 N6 H6B 109.5 . .
Mn1 N6 H6B 109.5 . .
H6A N6 H6B 108.1 . .
C4 N7 N8 106.5(3) . .
C4 N7 Mn1 123.3(3) . 4_565
N8 N7 Mn1 128.5(2) . 4_565
C3 N8 N7 106.6(3) . .
C3 N8 Mn1 115.1(2) . .
N7 N8 Mn1 137.8(2) . .
C3 N9 C4 105.6(3) . .
C3 N9 N10 123.5(3) . .
C4 N9 N10 130.9(3) . .
N9 N10 H10A 109.1 . .
N9 N10 H10B 109.1 . .
H10A N10 H10B 109.5 . .
C3 N11 N12 113.8(3) . .
C3 N11 H11 123.1 . .
N12 N11 H11 123.1 . .
N11 N12 Mn1 110.1(2) . .
N11 N12 H12A 109.6 . .
Mn1 N12 H12A 109.6 . .
N11 N12 H12B 109.6 . .
Mn1 N12 H12B 109.6 . .
H12A N12 H12B 108.1 . .
N2 C1 N3 110.2(3) . .
N2 C1 N5 125.2(3) . .
N3 C1 N5 124.5(3) . .
N1 C2 N3 110.5(3) . .
N1 C2 H2 124.8 . .
N3 C2 H2 124.8 . .
N8 C3 N9 110.3(3) . .
N8 C3 N11 125.8(3) . .
N9 C3 N11 123.7(3) . .
N7 C4 N9 110.9(3) . .
N7 C4 H4 124.5 . .
N9 C4 H4 124.5 . .

loop_
_geom_bond_atom_site_label_1
_geom_bond_atom_site_label_2
_geom_bond_distance
_geom_bond_site_symmetry_2
Mn1 N8 2.184(3) .
Mn1 N2 2.186(3) .
Mn1 N1 2.220(3) 4_565
Mn1 N7 2.243(3) 4_566
Mn1 N12 2.368(3) .
Mn1 N6 2.398(3) .
Cl1 O1 1.401(3) .
Cl1 O4 1.413(3) .
Cl1 O3 1.419(3) .
Cl1 O2 1.430(3) .
Cl2 O6 1.412(3) .
Cl2 O5 1.424(3) .
Cl2 O7 1.425(3) .
Cl2 O8 1.441(3) .
N1 C2 1.295(4) .
N1 N2 1.399(4) .
N1 Mn1 2.220(3) 4_566
N2 C1 1.317(4) .
N3 C1 1.342(4) .
N3 C2 1.351(4) .
N3 N4 1.410(4) .
N4 H4A 0.8900 .
N4 H4B 0.8900 .
N5 C1 1.360(4) .
N5 N6 1.423(4) .
N5 H5 0.8600 .
N6 H6A 0.9000 .
N6 H6B 0.9000 .
N7 C4 1.300(5) .
N7 N8 1.401(4) .
N7 Mn1 2.243(3) 4_565
N8 C3 1.314(4) .
N9 C3 1.344(4) .
N9 C4 1.350(5) .
N9 N10 1.413(4) .
N10 H10A 0.8900 .
N10 H10B 0.8900 .
N11 C3 1.354(4) .
N11 N12 1.429(4) .
N11 H11 0.8600 .
N12 H12A 0.9000 .
N12 H12B 0.9000 .
C2 H2 0.9300 .
C4 H4 0.9300 .

loop_
_geom_torsion_atom_site_label_1
_geom_torsion_atom_site_label_2
_geom_torsion_atom_site_label_3
_geom_torsion_atom_site_label_4
_geom_torsion
_geom_torsion_site_symmetry_1
C2 N1 N2 C1 -0.4(4) .
Mn1 N1 N2 C1 -169.5(2) 4_566
C2 N1 N2 Mn1 -170.5(3) .
Mn1 N1 N2 Mn1 20.4(5) 4_566
N8 Mn1 N2 C1 48.9(7) .
N1 Mn1 N2 C1 -89.7(3) 4_565
N7 Mn1 N2 C1 176.6(3) 4_566
N12 Mn1 N2 C1 79.8(3) .
N6 Mn1 N2 C1 -1.9(2) .
N8 Mn1 N2 N1 -141.7(5) .
N1 Mn1 N2 N1 79.7(3) 4_565
N7 Mn1 N2 N1 -14.0(3) 4_566
N12 Mn1 N2 N1 -110.8(3) .
N6 Mn1 N2 N1 167.5(3) .
C1 N5 N6 Mn1 -19.7(3) .
N8 Mn1 N6 N5 -159.2(2) .
N2 Mn1 N6 N5 11.8(2) .
N1 Mn1 N6 N5 107.8(2) 4_565
N7 Mn1 N6 N5 5.9(6) 4_566
N12 Mn1 N6 N5 -87.5(2) .
C4 N7 N8 C3 1.1(4) .
Mn1 N7 N8 C3 -164.0(2) 4_565
C4 N7 N8 Mn1 172.3(3) .
Mn1 N7 N8 Mn1 7.2(5) 4_565
N2 Mn1 N8 C3 24.5(7) .
N1 Mn1 N8 C3 163.3(2) 4_565
N7 Mn1 N8 C3 -103.1(2) 4_566
N12 Mn1 N8 C3 -7.7(2) .
N6 Mn1 N8 C3 73.1(2) .
N2 Mn1 N8 N7 -146.2(5) .
N1 Mn1 N8 N7 -7.4(3) 4_565
N7 Mn1 N8 N7 86.3(3) 4_566
N12 Mn1 N8 N7 -178.4(3) .
N6 Mn1 N8 N7 -97.6(3) .
C3 N11 N12 Mn1 -14.5(3) .
N8 Mn1 N12 N11 11.8(2) .
N2 Mn1 N12 N11 -162.0(2) .
N1 Mn1 N12 N11 -22.1(5) 4_565
N7 Mn1 N12 N11 104.2(2) 4_566
N6 Mn1 N12 N11 -90.8(2) .
N1 N2 C1 N3 0.5(4) .
Mn1 N2 C1 N3 173.0(2) .
N1 N2 C1 N5 177.6(3) .
Mn1 N2 C1 N5 -9.9(5) .
C2 N3 C1 N2 -0.4(4) .
N4 N3 C1 N2 179.8(3) .
C2 N3 C1 N5 -177.5(3) .
N4 N3 C1 N5 2.7(6) .
N6 N5 C1 N2 21.1(5) .
N6 N5 C1 N3 -162.2(3) .
N2 N1 C2 N3 0.2(4) .
Mn1 N1 C2 N3 170.0(2) 4_566
C1 N3 C2 N1 0.1(4) .
N4 N3 C2 N1 179.9(3) .
N7 N8 C3 N9 -0.7(4) .
Mn1 N8 C3 N9 -174.2(2) .
N7 N8 C3 N11 175.8(3) .
Mn1 N8 C3 N11 2.3(4) .
C4 N9 C3 N8 0.1(4) .
N10 N9 C3 N8 178.5(3) .
C4 N9 C3 N11 -176.5(3) .
N10 N9 C3 N11 1.9(5) .
N12 N11 C3 N8 9.3(5) .
N12 N11 C3 N9 -174.7(3) .
N8 N7 C4 N9 -1.1(4) .
Mn1 N7 C4 N9 165.0(2) 4_565
C3 N9 C4 N7 0.7(4) .
N10 N9 C4 N7 -177.6(3) .
